data_7061873
loop_
_publ_author_name
'da Silva, Felipe Dornelles'
'Bortolotto, Tanize'
'Tirloni, B\'arbara'
'Daudt, Nat\'alia de Freitas'
'Lang, Ernesto Schulz'
'Cargnelutti, Roberta'

_publ_section_title
;
 Bis(2-pyridyl)ditellane as a precursor to CoII, CuI and CuII complex
 formation: structural characterization and photocatalytic studies
;
_journal_issue 38
_journal_name_full 'New Journal of Chemistry'
_journal_page_first 18165
_journal_page_last 18172
_journal_paper_doi 10.1039/D2NJ02761E
_journal_volume 46
_journal_year 2022
_chemical_formula_moiety 'C20 H16 Br2 Cu2 N4 Te4'
_chemical_formula_sum 'C20 H16 Br2 Cu2 N4 Te4'
_chemical_formula_weight 1109.67
_space_group_crystal_system triclinic
_space_group_IT_number 2
_space_group_name_Hall '-P 1'
_space_group_name_H-M_alt 'P -1'
_atom_sites_solution_hydrogens geom
_audit_creation_method SHELXL-2018/3
_audit_update_record
;
2022-07-28 deposited with the CCDC.	2022-08-24 downloaded from the CCDC.
;
_cell_angle_alpha 99.9150(10)
_cell_angle_beta 93.0890(10)
_cell_angle_gamma 108.9570(10)
_cell_formula_units_Z 2
_cell_length_a 9.5162(4)
_cell_length_b 9.9462(4)
_cell_length_c 15.3597(5)
_cell_measurement_reflns_used 9282
_cell_measurement_temperature 295(2)
_cell_measurement_theta_max 30.36
_cell_measurement_theta_min 2.35
_cell_volume 1344.97(9)
_computing_cell_refinement 'SAINT V8.38A (Bruker AXS Inc., 2017)'
_computing_data_collection 'APEX3 v2017.3-0 (Bruker AXS Inc., 2017)'
_computing_data_reduction 'SAINT V8.38A (Bruker AXS Inc., 2016)'
_computing_molecular_graphics 'shelXle (C.B. Huebschle, rev 833)'
_computing_structure_refinement 'SHELXL-2018/3 (Sheldrick, 2018)'
_computing_structure_solution 'SHELXT 2014/5 (Sheldrick, 2014)'
_diffrn_ambient_temperature 295(2)
_diffrn_measured_fraction_theta_full 0.998
_diffrn_measured_fraction_theta_max 0.998
_diffrn_measurement_device_type 'Bruker D8 Venture Photon 100'
_diffrn_measurement_method '\f and \w scans'
_diffrn_radiation_type MoK\a
_diffrn_radiation_wavelength 0.71073
_diffrn_reflns_av_R_equivalents 0.0345
_diffrn_reflns_av_unetI/netI 0.0297
_diffrn_reflns_Laue_measured_fraction_full 0.998
_diffrn_reflns_Laue_measured_fraction_max 0.998
_diffrn_reflns_limit_h_max 13
_diffrn_reflns_limit_h_min -13
_diffrn_reflns_limit_k_max 14
_diffrn_reflns_limit_k_min -14
_diffrn_reflns_limit_l_max 21
_diffrn_reflns_limit_l_min -21
_diffrn_reflns_number 36615
_diffrn_reflns_point_group_measured_fraction_full 0.998
_diffrn_reflns_point_group_measured_fraction_max 0.998
_diffrn_reflns_theta_full 25.242
_diffrn_reflns_theta_max 30.596
_diffrn_reflns_theta_min 2.210
_exptl_absorpt_coefficient_mu 8.821
_exptl_absorpt_correction_T_max 0.7461
_exptl_absorpt_correction_T_min 0.5493
_exptl_absorpt_correction_type multi-scan
_exptl_absorpt_process_details
;   
SADABS-2016/2 (Bruker,2016/2) was used for the multi-scan absorption correction.
;
_exptl_crystal_colour orange
_exptl_crystal_density_diffrn 2.740
_exptl_crystal_description Block
_exptl_crystal_F_000 1000
_exptl_crystal_size_max 0.274
_exptl_crystal_size_mid 0.146
_exptl_crystal_size_min 0.094
_refine_diff_density_max 1.046
_refine_diff_density_min -1.216
_refine_diff_density_rms 0.159
_refine_ls_extinction_coef 0.00142(12)
_refine_ls_extinction_expression Fc^*^=kFc[1+0.001xFc^2^\l^3^/sin(2\q)]^-1/4^
_refine_ls_extinction_method 'SHELXL-2018/3 (Sheldrick 2018)'
_refine_ls_goodness_of_fit_ref 1.028
_refine_ls_hydrogen_treatment constr
_refine_ls_matrix_type full
_refine_ls_number_parameters 254
_refine_ls_number_reflns 8276
_refine_ls_number_restraints 0
_refine_ls_restrained_S_all 1.028
_refine_ls_R_factor_all 0.0452
_refine_ls_R_factor_gt 0.0303
_refine_ls_shift/su_max 0.001
_refine_ls_shift/su_mean 0.000
_refine_ls_structure_factor_coef Fsqd
_refine_ls_weighting_details 'w=1/[\s^2^(Fo^2^)+(0.0308P)^2^+2.0306P] where P=(Fo^2^+2Fc^2^)/3'
_refine_ls_weighting_scheme calc
_refine_ls_wR_factor_gt 0.0695
_refine_ls_wR_factor_ref 0.0749
_reflns_Friedel_coverage 0.000
_reflns_number_gt 6488
_reflns_number_total 8276
_reflns_threshold_expression 'I > 2\s(I)'
_cod_data_source_file d2nj02761e2.cif
_cod_data_source_block Compound_3
_cod_depositor_comments 'Adding full bibliography for 7061871--7061874.cif.'
_cod_database_code 7061873
_shelx_shelxl_version_number 2018/3
_shelx_space_group_comment
;
The symmetry employed for this shelxl refinement is uniquely defined
by the following loop, which should always be used as a source of
symmetry information in preference to the above space-group names.
They are only intended as comments.
;
_shelx_estimated_absorpt_t_min 0.196
_shelx_estimated_absorpt_t_max 0.491

loop_
_space_group_symop_operation_xyz
'x, y, z'
'-x, -y, -z'

loop_
_atom_site_label
_atom_site_type_symbol
_atom_site_fract_x
_atom_site_fract_y
_atom_site_fract_z
_atom_site_U_iso_or_equiv
_atom_site_adp_type
_atom_site_occupancy
_atom_site_site_symmetry_order
_atom_site_calc_flag
_atom_site_refinement_flags_posn
_atom_site_refinement_flags_adp
_atom_site_refinement_flags_occupancy
_atom_site_disorder_assembly
_atom_site_disorder_group
Te1 Te 0.65929(4) 0.90438(3) 0.62086(2) 0.06145(10) Uani 1 1 d . . . . .
Br1 Br 0.37527(5) 0.74779(5) 0.91744(3) 0.04470(10) Uani 1 1 d . . . . .
Cu1 Cu 0.54751(5) 0.73170(5) 0.81275(3) 0.04251(11) Uani 1 1 d . . . . .
C1 C 0.7673(3) 0.9914(3) 0.74978(15) 0.0484(10) Uani 1 1 d G . . . .
C2 C 0.9016(3) 1.1070(3) 0.7642(2) 0.0711(16) Uani 1 1 d G . . . .
H2 H 0.945258 1.141951 0.716221 0.085 Uiso 1 1 calc R U . . .
C3 C 0.9706(3) 1.1705(3) 0.8504(3) 0.089(2) Uani 1 1 d G . . . .
H3 H 1.060402 1.247838 0.860117 0.106 Uiso 1 1 calc R U . . .
C4 C 0.9052(4) 1.1182(4) 0.9222(2) 0.0847(19) Uani 1 1 d G . . . .
H4 H 0.951405 1.160683 0.979889 0.102 Uiso 1 1 calc R U . . .
C5 C 0.7710(4) 1.0026(4) 0.90775(15) 0.0667(14) Uani 1 1 d G . . . .
H5 H 0.727264 0.967642 0.955768 0.080 Uiso 1 1 calc R U . . .
N1 N 0.7020(3) 0.9391(3) 0.82154(17) 0.0456(8) Uani 1 1 d G . . . .
Te2 Te 0.45380(3) 0.65729(3) 0.64674(2) 0.03926(7) Uani 1 1 d . . . . .
Br2 Br 0.12347(5) 0.38521(5) 0.64034(3) 0.05174(11) Uani 1 1 d . . . . .
Cu2 Cu 0.32667(5) 0.32827(5) 0.70494(3) 0.03794(11) Uani 1 1 d . . . . .
Te3 Te 0.41455(3) 0.40049(2) 0.87213(2) 0.03463(6) Uani 1 1 d . . . . .
Te4 Te 0.40143(3) 0.12154(3) 0.87071(2) 0.03942(7) Uani 1 1 d . . . . .
C6 C 0.5779(2) 0.5184(2) 0.61858(16) 0.0334(7) Uani 1 1 d G . . . .
C7 C 0.7146(3) 0.5519(2) 0.58441(18) 0.0455(9) Uani 1 1 d G . . . .
H7 H 0.757533 0.642088 0.569674 0.055 Uiso 1 1 calc R U . . .
C8 C 0.7873(2) 0.4505(3) 0.5723(2) 0.0489(10) Uani 1 1 d G . . . .
H8 H 0.878797 0.472847 0.549430 0.059 Uiso 1 1 calc R U . . .
C9 C 0.7232(3) 0.3156(3) 0.5943(2) 0.0506(10) Uani 1 1 d G . . . .
H9 H 0.771803 0.247805 0.586201 0.061 Uiso 1 1 calc R U . . .
C10 C 0.5864(3) 0.2822(2) 0.62848(19) 0.0495(10) Uani 1 1 d G . . . .
H10 H 0.543545 0.192002 0.643218 0.059 Uiso 1 1 calc R U . . .
N2 N 0.5138(2) 0.3836(2) 0.64061(16) 0.0370(6) Uani 1 1 d G . . . .
C11 C 0.6450(2) 0.4894(3) 0.86592(18) 0.0369(8) Uani 1 1 d G . . . .
C12 C 0.7499(3) 0.4264(3) 0.8866(3) 0.0710(16) Uani 1 1 d G . . . .
H12 H 0.719939 0.339469 0.906655 0.085 Uiso 1 1 calc R U . . .
C13 C 0.8997(3) 0.4934(3) 0.8774(3) 0.084(2) Uani 1 1 d G . . . .
H13 H 0.969882 0.451293 0.891276 0.101 Uiso 1 1 calc R U . . .
C14 C 0.94446(19) 0.6234(3) 0.8475(3) 0.0613(13) Uani 1 1 d G . . . .
H14 H 1.044649 0.668239 0.841326 0.074 Uiso 1 1 calc R U . . .
C15 C 0.8395(2) 0.6864(3) 0.8268(2) 0.0544(11) Uani 1 1 d G . . . .
H15 H 0.869474 0.773362 0.806754 0.065 Uiso 1 1 calc R U . . .
N3 N 0.6898(2) 0.6194(2) 0.83599(17) 0.0392(7) Uani 1 1 d G . . . .
C16 C 0.2761(4) 0.0227(4) 0.7425(2) 0.0325(7) Uani 1 1 d . . . . .
C17 C 0.2224(4) -0.1275(4) 0.7234(3) 0.0421(9) Uani 1 1 d . . . . .
H17 H 0.243738 -0.179339 0.764152 0.051 Uiso 1 1 calc R U . . .
C18 C 0.1370(5) -0.1991(5) 0.6434(3) 0.0498(10) Uani 1 1 d . . . . .
H18 H 0.098653 -0.300002 0.629653 0.060 Uiso 1 1 calc R U . . .
C19 C 0.1090(5) -0.1191(5) 0.5837(3) 0.0496(10) Uani 1 1 d . . . . .
H19 H 0.052096 -0.165145 0.529091 0.060 Uiso 1 1 calc R U . . .
C20 C 0.1665(5) 0.0292(5) 0.6064(2) 0.0426(9) Uani 1 1 d . . . . .
H20 H 0.147186 0.082576 0.566048 0.051 Uiso 1 1 calc R U . . .
N4 N 0.2505(3) 0.1019(3) 0.68531(19) 0.0350(6) Uani 1 1 d . . . . .

loop_
_atom_site_aniso_label
_atom_site_aniso_U_11
_atom_site_aniso_U_22
_atom_site_aniso_U_33
_atom_site_aniso_U_23
_atom_site_aniso_U_13
_atom_site_aniso_U_12
Te1 0.0932(3) 0.03948(15) 0.05621(18) 0.02404(13) 0.02506(17) 0.01875(15)
Br1 0.0455(2) 0.0509(2) 0.03924(19) 0.01015(17) 0.00762(16) 0.01745(18)
Cu1 0.0410(2) 0.0370(2) 0.0492(3) 0.0120(2) 0.0092(2) 0.0104(2)
C1 0.044(2) 0.0310(19) 0.073(3) 0.0155(19) 0.019(2) 0.0123(16)
C2 0.049(3) 0.043(3) 0.115(5) 0.016(3) 0.034(3) 0.004(2)
C3 0.042(3) 0.055(3) 0.145(6) 0.002(4) 0.009(3) -0.006(2)
C4 0.064(3) 0.061(3) 0.104(5) -0.005(3) -0.017(3) 0.003(3)
C5 0.071(3) 0.052(3) 0.064(3) 0.002(2) 0.001(3) 0.008(2)
N1 0.0456(18) 0.0351(17) 0.0514(19) 0.0100(15) 0.0106(15) 0.0059(14)
Te2 0.04128(13) 0.03501(13) 0.04256(13) 0.00646(10) 0.00290(10) 0.01540(10)
Br2 0.0390(2) 0.0536(3) 0.0670(3) 0.0250(2) -0.00390(18) 0.01668(18)
Cu2 0.0338(2) 0.0381(2) 0.0435(2) 0.01465(19) 0.00453(18) 0.01111(18)
Te3 0.03215(11) 0.03076(12) 0.03688(12) 0.00570(9) 0.00032(9) 0.00634(9)
Te4 0.04740(14) 0.03310(12) 0.03482(12) 0.01033(9) -0.00426(10) 0.00940(10)
C6 0.0356(17) 0.0313(17) 0.0304(16) 0.0033(13) 0.0023(13) 0.0090(14)
C7 0.040(2) 0.036(2) 0.057(2) 0.0117(18) 0.0144(18) 0.0065(16)
C8 0.037(2) 0.052(2) 0.057(2) 0.011(2) 0.0164(18) 0.0130(18)
C9 0.042(2) 0.053(3) 0.068(3) 0.022(2) 0.014(2) 0.0256(19)
C10 0.045(2) 0.047(2) 0.067(3) 0.024(2) 0.016(2) 0.0214(18)
N2 0.0390(16) 0.0372(16) 0.0397(16) 0.0143(13) 0.0090(13) 0.0154(13)
C11 0.0319(17) 0.0356(18) 0.0404(18) 0.0106(15) -0.0044(14) 0.0075(14)
C12 0.042(2) 0.061(3) 0.120(5) 0.052(3) 0.002(3) 0.014(2)
C13 0.036(2) 0.077(4) 0.145(6) 0.048(4) -0.002(3) 0.018(2)
C14 0.031(2) 0.064(3) 0.089(4) 0.028(3) 0.007(2) 0.0086(19)
C15 0.039(2) 0.054(3) 0.073(3) 0.026(2) 0.011(2) 0.0120(19)
N3 0.0345(15) 0.0366(16) 0.0454(17) 0.0134(14) 0.0050(13) 0.0077(13)
C16 0.0305(16) 0.0327(17) 0.0323(16) 0.0082(13) 0.0026(13) 0.0075(13)
C17 0.043(2) 0.0331(18) 0.048(2) 0.0108(16) -0.0032(17) 0.0094(16)
C18 0.046(2) 0.033(2) 0.062(3) 0.0003(18) -0.0060(19) 0.0081(17)
C19 0.050(2) 0.048(2) 0.043(2) -0.0069(18) -0.0081(18) 0.0174(19)
C20 0.050(2) 0.046(2) 0.0325(17) 0.0059(16) -0.0012(16) 0.0190(18)
N4 0.0383(15) 0.0327(15) 0.0331(14) 0.0101(12) 0.0019(12) 0.0095(12)

loop_
_atom_type_symbol
_atom_type_description
_atom_type_scat_dispersion_real
_atom_type_scat_dispersion_imag
_atom_type_scat_source
C C 0.0033 0.0016 'International Tables Vol C Tables 4.2.6.8 and 6.1.1.4'
H H 0.0000 0.0000 'International Tables Vol C Tables 4.2.6.8 and 6.1.1.4'
Br Br -0.2901 2.4595 'International Tables Vol C Tables 4.2.6.8 and 6.1.1.4'
Cu Cu 0.3201 1.2651 'International Tables Vol C Tables 4.2.6.8 and 6.1.1.4'
N N 0.0061 0.0033 'International Tables Vol C Tables 4.2.6.8 and 6.1.1.4'
Te Te -0.5308 1.6751 'International Tables Vol C Tables 4.2.6.8 and 6.1.1.4'

loop_
_geom_angle_atom_site_label_1
_geom_angle_atom_site_label_2
_geom_angle_atom_site_label_3
_geom_angle
_geom_angle_site_symmetry_1
_geom_angle_site_symmetry_3
_geom_angle_publ_flag
C1 Te1 Te2 100.36(7) . . ?
N3 Cu1 N1 100.42(10) . . ?
N3 Cu1 Br1 117.54(7) . . ?
N1 Cu1 Br1 107.96(8) . . ?
N3 Cu1 Te2 106.85(8) . . ?
N1 Cu1 Te2 101.91(7) . . ?
Br1 Cu1 Te2 119.34(2) . . ?
C2 C1 N1 120.0 . . ?
C2 C1 Te1 119.62(15) . . ?
N1 C1 Te1 120.30(15) . . ?
C1 C2 C3 120.0 . . ?
C1 C2 H2 120.0 . . ?
C3 C2 H2 120.0 . . ?
C2 C3 C4 120.0 . . ?
C2 C3 H3 120.0 . . ?
C4 C3 H3 120.0 . . ?
C5 C4 C3 120.0 . . ?
C5 C4 H4 120.0 . . ?
C3 C4 H4 120.0 . . ?
C4 C5 N1 120.0 . . ?
C4 C5 H5 120.0 . . ?
N1 C5 H5 120.0 . . ?
C5 N1 C1 120.0 . . ?
C5 N1 Cu1 112.51(15) . . ?
C1 N1 Cu1 124.32(15) . . ?
C6 Te2 Cu1 94.67(7) . . ?
C6 Te2 Te1 98.30(6) . . ?
Cu1 Te2 Te1 89.261(15) . . ?
N2 Cu2 N4 105.80(11) . . ?
N2 Cu2 Br2 113.43(7) . . ?
N4 Cu2 Br2 104.81(9) . . ?
N2 Cu2 Te3 107.10(7) . . ?
N4 Cu2 Te3 101.54(8) . . ?
Br2 Cu2 Te3 122.28(2) . . ?
C11 Te3 Cu2 98.51(8) . . ?
C11 Te3 Te4 97.57(7) . . ?
Cu2 Te3 Te4 88.996(14) . . ?
C16 Te4 Te3 98.29(10) . . ?
C7 C6 N2 120.0 . . ?
C7 C6 Te2 126.27(11) . . ?
N2 C6 Te2 113.68(11) . . ?
C8 C7 C6 120.0 . . ?
C8 C7 H7 120.0 . . ?
C6 C7 H7 120.0 . . ?
C7 C8 C9 120.0 . . ?
C7 C8 H8 120.0 . . ?
C9 C8 H8 120.0 . . ?
C8 C9 C10 120.0 . . ?
C8 C9 H9 120.0 . . ?
C10 C9 H9 120.0 . . ?
C9 C10 N2 120.0 . . ?
C9 C10 H10 120.0 . . ?
N2 C10 H10 120.0 . . ?
C10 N2 C6 120.0 . . ?
C10 N2 Cu2 115.40(12) . . ?
C6 N2 Cu2 124.20(12) . . ?
C12 C11 N3 120.0 . . ?
C12 C11 Te3 125.07(12) . . ?
N3 C11 Te3 114.90(12) . . ?
C11 C12 C13 120.0 . . ?
C11 C12 H12 120.0 . . ?
C13 C12 H12 120.0 . . ?
C14 C13 C12 120.0 . . ?
C14 C13 H13 120.0 . . ?
C12 C13 H13 120.0 . . ?
C15 C14 C13 120.0 . . ?
C15 C14 H14 120.0 . . ?
C13 C14 H14 120.0 . . ?
C14 C15 N3 120.0 . . ?
C14 C15 H15 120.0 . . ?
N3 C15 H15 120.0 . . ?
C15 N3 C11 120.0 . . ?
C15 N3 Cu1 116.29(12) . . ?
C11 N3 Cu1 123.53(12) . . ?
N4 C16 C17 122.6(3) . . ?
N4 C16 Te4 121.8(2) . . ?
C17 C16 Te4 115.6(3) . . ?
C18 C17 C16 119.2(4) . . ?
C18 C17 H17 120.4 . . ?
C16 C17 H17 120.4 . . ?
C17 C18 C19 119.0(4) . . ?
C17 C18 H18 120.5 . . ?
C19 C18 H18 120.5 . . ?
C20 C19 C18 118.9(4) . . ?
C20 C19 H19 120.6 . . ?
C18 C19 H19 120.6 . . ?
N4 C20 C19 123.0(4) . . ?
N4 C20 H20 118.5 . . ?
C19 C20 H20 118.5 . . ?
C16 N4 C20 117.4(3) . . ?
C16 N4 Cu2 126.5(2) . . ?
C20 N4 Cu2 116.1(2) . . ?

loop_
_geom_bond_atom_site_label_1
_geom_bond_atom_site_label_2
_geom_bond_distance
_geom_bond_site_symmetry_2
_geom_bond_publ_flag
Te1 C1 2.083(2) . ?
Te1 Te2 2.7054(4) . ?
Br1 Cu1 2.3799(7) . ?
Cu1 N3 2.0675(18) . ?
Cu1 N1 2.085(2) . ?
Cu1 Te2 2.5537(6) . ?
C1 C2 1.3900 . ?
C1 N1 1.3900 . ?
C2 C3 1.3900 . ?
C2 H2 0.9300 . ?
C3 C4 1.3900 . ?
C3 H3 0.9300 . ?
C4 C5 1.3900 . ?
C4 H4 0.9300 . ?
C5 N1 1.3900 . ?
C5 H5 0.9300 . ?
Te2 C6 2.0970(17) . ?
Br2 Cu2 2.3964(6) . ?
Cu2 N2 2.0469(17) . ?
Cu2 N4 2.090(3) . ?
Cu2 Te3 2.5599(5) . ?
Te3 C11 2.0953(17) . ?
Te3 Te4 2.7327(4) . ?
Te4 C16 2.142(3) . ?
C6 C7 1.3900 . ?
C6 N2 1.3900 . ?
C7 C8 1.3900 . ?
C7 H7 0.9300 . ?
C8 C9 1.3900 . ?
C8 H8 0.9300 . ?
C9 C10 1.3900 . ?
C9 H9 0.9300 . ?
C10 N2 1.3900 . ?
C10 H10 0.9300 . ?
C11 C12 1.3900 . ?
C11 N3 1.3900 . ?
C12 C13 1.3900 . ?
C12 H12 0.9300 . ?
C13 C14 1.3900 . ?
C13 H13 0.9300 . ?
C14 C15 1.3900 . ?
C14 H14 0.9300 . ?
C15 N3 1.3900 . ?
C15 H15 0.9300 . ?
C16 N4 1.338(4) . ?
C16 C17 1.384(5) . ?
C17 C18 1.376(6) . ?
C17 H17 0.9300 . ?
C18 C19 1.380(6) . ?
C18 H18 0.9300 . ?
C19 C20 1.369(6) . ?
C19 H19 0.9300 . ?
C20 N4 1.360(5) . ?
C20 H20 0.9300 . ?
